data_1507447
loop_
_publ_author_name
'Spencer, Douglas J. E.'
'Johnson, Bryan J.'
'Johnson, Brian J.'
'Tolman, William B.'

_publ_section_title
;
 Calix[4]arenes Linked to Multiple Bidentate N-Donors:&#x2009; Potential
 Ligands for Synthetic Modeling of Multinuclear Metalloenzymes
;
_journal_issue 8
_journal_name_full 'Organic Letters'
_journal_page_first 1391
_journal_paper_doi 10.1021/ol025715g
_journal_volume 4
_journal_year 2002
_chemical_compound_source 'Doug Spencer'
_chemical_formula_moiety 'C100 H112 N8 O8'
_chemical_formula_sum 'C100 H112 N8 O8'
_chemical_formula_weight 1553.98
_chemical_name_common 01059
_chemical_name_systematic
; 
 CalixPyBz 
;
_space_group_IT_number 15
_symmetry_cell_setting monoclinic
_symmetry_space_group_name_Hall '-C 2yc'
_symmetry_space_group_name_H-M 'C 1 2/c 1'
_atom_sites_solution_hydrogens geom
_atom_sites_solution_primary direct
_atom_sites_solution_secondary difmap
_audit_creation_method SHELXL-97
_cell_angle_alpha 90.00
_cell_angle_beta 101.269(6)
_cell_angle_gamma 90.00
_cell_formula_units_Z 4
_cell_length_a 31.382(9)
_cell_length_b 14.509(5)
_cell_length_c 19.533(6)
_cell_measurement_reflns_used 1939
_cell_measurement_temperature 173(2)
_cell_measurement_theta_max 49.560
_cell_measurement_theta_min 4.860
_cell_volume 8722(5)
_computing_cell_refinement 'SMART, Bruker'
_computing_data_collection 'SMART, Bruker'
_computing_data_reduction 'SAINT, Bruker'
_computing_molecular_graphics 'SHELXTL, Bruker'
_computing_structure_refinement 'SHELXL-97 (Sheldrick, 1997)'
_computing_structure_solution 'SHELXS-97 (Sheldrick, 1990)'
_diffrn_ambient_temperature 173(2)
_diffrn_measured_fraction_theta_full 0.989
_diffrn_measured_fraction_theta_max 0.989
_diffrn_measurement_device_type 'Bruker SMART Platform CCD'
_diffrn_measurement_method 'area detector, omega scans'
_diffrn_radiation_monochromator graphite
_diffrn_radiation_source 'fine-focus sealed tube'
_diffrn_radiation_type MoK\a
_diffrn_radiation_wavelength 0.71073
_diffrn_reflns_av_R_equivalents 0.0000
_diffrn_reflns_av_sigmaI/netI 0.0585
_diffrn_reflns_limit_h_max 36
_diffrn_reflns_limit_h_min -37
_diffrn_reflns_limit_k_max 17
_diffrn_reflns_limit_k_min 0
_diffrn_reflns_limit_l_max 23
_diffrn_reflns_limit_l_min 0
_diffrn_reflns_number 7674
_diffrn_reflns_theta_full 25.09
_diffrn_reflns_theta_max 25.09
_diffrn_reflns_theta_min 1.32
_exptl_absorpt_coefficient_mu 0.075
_exptl_absorpt_correction_T_max 0.9815
_exptl_absorpt_correction_T_min 0.9670
_exptl_absorpt_correction_type multiscans
_exptl_absorpt_process_details 'SADABS, R. Blessing, 1995'
_exptl_crystal_colour Colourless
_exptl_crystal_density_diffrn 1.183
_exptl_crystal_density_method 'not measured'
_exptl_crystal_description Block
_exptl_crystal_F_000 3328
_exptl_crystal_size_max 0.45
_exptl_crystal_size_mid 0.28
_exptl_crystal_size_min 0.25
_refine_diff_density_max 0.601
_refine_diff_density_min -0.251
_refine_diff_density_rms 0.045
_refine_ls_extinction_method none
_refine_ls_goodness_of_fit_ref 1.029
_refine_ls_hydrogen_treatment riding
_refine_ls_matrix_type full
_refine_ls_number_parameters 533
_refine_ls_number_reflns 7674
_refine_ls_number_restraints 0
_refine_ls_restrained_S_all 1.029
_refine_ls_R_factor_all 0.0814
_refine_ls_R_factor_gt 0.0572
_refine_ls_shift/su_max 0.001
_refine_ls_shift/su_mean 0.000
_refine_ls_structure_factor_coef Fsqd
_refine_ls_weighting_details 'calc w=1/[\s^2^(Fo^2^)+(0.0804P)^2^+7.3492P] where P=(Fo^2^+2Fc^2^)/3'
_refine_ls_weighting_scheme calc
_refine_ls_wR_factor_gt 0.1517
_refine_ls_wR_factor_ref 0.1740
_reflns_number_gt 5433
_reflns_number_total 7674
_reflns_threshold_expression >2sigma(I)
_cod_data_source_file ol025715g_s2.cif
_cod_data_source_block 01059
_cod_depositor_comments
;
The following automatic conversions were performed:

'_symmetry_cell_setting' value 'Monoclinic' changed to 'monoclinic'
according to /home/saulius/struct/CIF-dictionaries/cif_core.dic
dictionary named 'cif_core.dic' version 2.4.1 from 2010-06-29.

Automatic conversion script
Id: cif_fix_values 1715 2011-07-08 13:25:40Z adriana 
;
_cod_original_sg_symbol_H-M C2/c
_cod_database_code 1507447

loop_
_symmetry_equiv_pos_as_xyz
'x, y, z'
'-x, y, -z+1/2'
'x+1/2, y+1/2, z'
'-x+1/2, y+1/2, -z+1/2'
'-x, -y, -z'
'x, -y, z-1/2'
'-x+1/2, -y+1/2, -z'
'x+1/2, -y+1/2, z-1/2'

loop_
_atom_site_label
_atom_site_type_symbol
_atom_site_fract_x
_atom_site_fract_y
_atom_site_fract_z
_atom_site_U_iso_or_equiv
_atom_site_adp_type
_atom_site_occupancy
_atom_site_symmetry_multiplicity
_atom_site_calc_flag
_atom_site_refinement_flags
_atom_site_disorder_assembly
_atom_site_disorder_group
C1 C 0.16035(16) -0.4891(2) 0.2932(2) 0.1099(15) Uani 1 1 d . B .
H1A H 0.1662 -0.5549 0.3016 0.165 Uiso 1 1 calc R . .
H1B H 0.1427 -0.4661 0.3258 0.165 Uiso 1 1 calc R . .
H1C H 0.1879 -0.4553 0.3002 0.165 Uiso 1 1 calc R . .
C2 C 0.13705(14) -0.4758(2) 0.2222(2) 0.0963(12) Uani 1 1 d . . .
H2A H 0.1544 -0.5008 0.1892 0.116 Uiso 1 1 calc R A 1
H2B H 0.1092 -0.5098 0.2151 0.116 Uiso 1 1 calc R A 1
O3 O 0.12908(10) -0.38457(16) 0.20858(12) 0.0606(10) Uani 0.878(8) 1 d P B 1
O3' O 0.1006(6) -0.4235(12) 0.1913(9) 0.055(7) Uani 0.122(8) 1 d P B 2
C4 C 0.10426(10) -0.36812(19) 0.13934(15) 0.0637(8) Uani 1 1 d . . .
H4A H 0.0757 -0.3993 0.1332 0.076 Uiso 1 1 calc R B 1
H4B H 0.1200 -0.3921 0.1038 0.076 Uiso 1 1 calc R B 1
C5 C 0.09828(8) -0.26672(17) 0.13166(13) 0.0486(6) Uani 1 1 d . B .
H5A H 0.1261 -0.2347 0.1492 0.058 Uiso 1 1 calc R . .
H5B H 0.0883 -0.2505 0.0819 0.058 Uiso 1 1 calc R . .
O6 O 0.06660(5) -0.23958(10) 0.17101(8) 0.0379(4) Uani 1 1 d . . .
C7 C 0.06259(6) -0.14479(14) 0.17605(11) 0.0333(5) Uani 1 1 d . B .
C8 C 0.03173(6) -0.09868(14) 0.12666(11) 0.0345(5) Uani 1 1 d . . .
C9 C 0.02875(7) -0.00343(15) 0.13239(11) 0.0379(5) Uani 1 1 d . B .
H9A H 0.0079 0.0290 0.0993 0.045 Uiso 1 1 calc R . .
C10 C 0.05541(7) 0.04563(15) 0.18510(12) 0.0382(5) Uani 1 1 d . . .
C11 C 0.08417(7) -0.00338(15) 0.23478(12) 0.0386(5) Uani 1 1 d . B .
H11A H 0.1016 0.0292 0.2723 0.046 Uiso 1 1 calc R . .
C12 C 0.08837(6) -0.09861(14) 0.23153(11) 0.0346(5) Uani 1 1 d . . .
C13 C 0.00037(7) -0.15039(15) 0.07040(11) 0.0384(5) Uani 1 1 d . . .
H13A H 0.0060 -0.1336 0.0239 0.046 Uiso 1 1 calc R . .
H13B H 0.0051 -0.2176 0.0768 0.046 Uiso 1 1 calc R . .
C14 C 0.05177(7) 0.14882(15) 0.19037(13) 0.0456(6) Uani 1 1 d . B .
H14A H 0.0412 0.1746 0.1432 0.055 Uiso 1 1 calc R . .
H14B H 0.0302 0.1639 0.2194 0.055 Uiso 1 1 calc R . .
N15 N 0.09329(6) 0.19166(12) 0.22086(10) 0.0439(5) Uani 1 1 d . . .
C16 C 0.08722(9) 0.28446(16) 0.24575(14) 0.0504(6) Uani 1 1 d . B .
H16A H 0.0676 0.3188 0.2086 0.060 Uiso 1 1 calc R . .
H16B H 0.1156 0.3166 0.2549 0.060 Uiso 1 1 calc R . .
C17 C 0.06862(8) 0.28625(16) 0.31117(14) 0.0498(6) Uani 1 1 d . . .
C18 C 0.04655(11) 0.36178(16) 0.32435(16) 0.0682(9) Uani 1 1 d . B .
H18A H 0.0422 0.4110 0.2916 0.082 Uiso 1 1 calc R . .
C19 C 0.03047(13) 0.3684(2) 0.38359(19) 0.0879(11) Uani 1 1 d . . .
H19A H 0.0145 0.4219 0.3911 0.105 Uiso 1 1 calc R B .
C20 C 0.03654(10) 0.30039(19) 0.43297(15) 0.0623(7) Uani 1 1 d . B .
H20A H 0.0254 0.3064 0.4746 0.075 Uiso 1 1 calc R . .
C21 C 0.05907(8) 0.2234(2) 0.42077(14) 0.0561(7) Uani 1 1 d . . .
H21A H 0.0637 0.1750 0.4542 0.067 Uiso 1 1 calc R B .
C22 C 0.07518(8) 0.21582(18) 0.36011(13) 0.0515(6) Uani 1 1 d . B .
H22A H 0.0908 0.1622 0.3519 0.062 Uiso 1 1 calc R . .
C23 C 0.12300(8) 0.19145(17) 0.17146(13) 0.0482(6) Uani 1 1 d . B .
H23A H 0.1145 0.2411 0.1367 0.058 Uiso 1 1 calc R . .
H23B H 0.1204 0.1320 0.1462 0.058 Uiso 1 1 calc R . .
C24 C 0.16951(8) 0.20541(19) 0.20727(13) 0.0525(6) Uani 1 1 d . . .
N25 N 0.19100(10) 0.1340(3) 0.24900(15) 0.0990(10) Uani 1 1 d . B .
C26 C 0.23434(12) 0.1486(4) 0.28103(19) 0.1012(13) Uani 1 1 d . . .
H26A H 0.2497 0.1017 0.3096 0.121 Uiso 1 1 calc R B .
C27 C 0.25482(14) 0.2290(5) 0.2719(2) 0.1138(17) Uani 1 1 d . B .
H27A H 0.2844 0.2382 0.2933 0.137 Uiso 1 1 calc R . .
C28 C 0.23237(15) 0.2958(4) 0.2316(3) 0.1071(14) Uani 1 1 d . . .
H28A H 0.2465 0.3523 0.2258 0.129 Uiso 1 1 calc R B .
C29 C 0.18966(10) 0.2843(2) 0.19891(17) 0.0666(8) Uani 1 1 d . B .
H29A H 0.1747 0.3320 0.1707 0.080 Uiso 1 1 calc R . .
C51 C 0.06701(12) -0.4138(3) 0.53374(17) 0.0922(11) Uani 1 1 d . . .
H51A H 0.0957 -0.4298 0.5609 0.138 Uiso 1 1 calc R . .
H51B H 0.0464 -0.4632 0.5380 0.138 Uiso 1 1 calc R . .
H51C H 0.0571 -0.3561 0.5515 0.138 Uiso 1 1 calc R . .
C52 C 0.06979(10) -0.4022(3) 0.46005(15) 0.0747(9) Uani 1 1 d . . .
H52A H 0.0908 -0.3526 0.4558 0.090 Uiso 1 1 calc R . .
H52B H 0.0805 -0.4600 0.4424 0.090 Uiso 1 1 calc R . .
O53 O 0.02915(6) -0.38008(12) 0.41982(9) 0.0556(5) Uani 1 1 d . . .
C54 C 0.02823(9) -0.38182(18) 0.34712(13) 0.0551(7) Uani 1 1 d . . .
H54A H -0.0022 -0.3729 0.3224 0.066 Uiso 1 1 calc R . .
H54B H 0.0375 -0.4437 0.3345 0.066 Uiso 1 1 calc R . .
C55 C 0.05624(8) -0.31096(15) 0.32104(13) 0.0471(6) Uani 1 1 d . . .
H55A H 0.0860 -0.3136 0.3495 0.056 Uiso 1 1 calc R . .
H55B H 0.0580 -0.3251 0.2721 0.056 Uiso 1 1 calc R . .
O56 O 0.03892(5) -0.21982(10) 0.32467(8) 0.0400(4) Uani 1 1 d . . .
C57 C 0.06380(7) -0.16005(14) 0.37053(11) 0.0342(5) Uani 1 1 d . B .
C58 C 0.10387(6) -0.12833(14) 0.35904(11) 0.0351(5) Uani 1 1 d . . .
C59 C 0.12740(7) -0.06850(15) 0.40776(11) 0.0367(5) Uani 1 1 d . B .
H59A H 0.1549 -0.0470 0.4010 0.044 Uiso 1 1 calc R . .
C60 C 0.11196(7) -0.03912(15) 0.46609(11) 0.0374(5) Uani 1 1 d . . .
C61 C 0.07097(7) -0.06800(15) 0.47373(11) 0.0374(5) Uani 1 1 d . B .
H61A H 0.0597 -0.0467 0.5126 0.045 Uiso 1 1 calc R . .
C63 C 0.11810(7) -0.14856(15) 0.29067(11) 0.0366(5) Uani 1 1 d . B .
H63A H 0.1169 -0.2158 0.2817 0.044 Uiso 1 1 calc R . .
H63B H 0.1484 -0.1278 0.2935 0.044 Uiso 1 1 calc R . .
C62 C 0.04605(7) -0.12720(15) 0.42612(11) 0.0355(5) Uani 1 1 d . . .
C64 C 0.13709(7) 0.02735(16) 0.51856(12) 0.0420(5) Uani 1 1 d . B .
H64A H 0.1276 0.0910 0.5050 0.050 Uiso 1 1 calc R . .
H64B H 0.1300 0.0150 0.5649 0.050 Uiso 1 1 calc R . .
N65 N 0.18392(6) 0.02105(13) 0.52409(9) 0.0402(4) Uani 1 1 d . . .
C66 C 0.20088(8) -0.06558(17) 0.55661(13) 0.0487(6) Uani 1 1 d . B .
H66A H 0.1787 -0.1142 0.5430 0.058 Uiso 1 1 calc R . .
H66B H 0.2055 -0.0585 0.6079 0.058 Uiso 1 1 calc R . .
C67 C 0.24283(7) -0.09707(17) 0.53761(14) 0.0504(6) Uani 1 1 d . . .
C68 C 0.25611(9) -0.0664(2) 0.47771(17) 0.0633(7) Uani 1 1 d . B .
H68A H 0.2398 -0.0198 0.4500 0.076 Uiso 1 1 calc R . .
C69 C 0.29256(11) -0.1024(2) 0.4579(2) 0.0844(10) Uani 1 1 d . . .
H69A H 0.3011 -0.0803 0.4168 0.101 Uiso 1 1 calc R B .
C70 C 0.31637(11) -0.1694(3) 0.4966(3) 0.0969(14) Uani 1 1 d . B .
H70A H 0.3411 -0.1947 0.4823 0.116 Uiso 1 1 calc R . .
C71 C 0.30420(12) -0.2003(3) 0.5569(3) 0.0963(14) Uani 1 1 d . . .
H71A H 0.3208 -0.2464 0.5845 0.116 Uiso 1 1 calc R B .
C72 C 0.26758(10) -0.1638(2) 0.57712(17) 0.0709(9) Uani 1 1 d . B .
H72A H 0.2595 -0.1851 0.6188 0.085 Uiso 1 1 calc R . .
C73 C 0.20543(8) 0.10019(16) 0.56170(12) 0.0459(6) Uani 1 1 d . B .
H73A H 0.2372 0.0892 0.5722 0.055 Uiso 1 1 calc R . .
H73B H 0.1956 0.1064 0.6067 0.055 Uiso 1 1 calc R . .
C74 C 0.19636(7) 0.18864(17) 0.52155(13) 0.0449(6) Uani 1 1 d . . .
N75 N 0.19054(8) 0.26343(16) 0.55867(13) 0.0624(6) Uani 1 1 d . B .
C76 C 0.18354(11) 0.3430(2) 0.5242(2) 0.0751(9) Uani 1 1 d . . .
H76A H 0.1801 0.3968 0.5504 0.090 Uiso 1 1 calc R B .
C77 C 0.18094(9) 0.3525(2) 0.45395(19) 0.0688(8) Uani 1 1 d . B .
H77A H 0.1751 0.4108 0.4319 0.083 Uiso 1 1 calc R . .
C78 C 0.18696(9) 0.2756(2) 0.41614(16) 0.0652(8) Uani 1 1 d . . .
H78A H 0.1856 0.2795 0.3672 0.078 Uiso 1 1 calc R B .
C79 C 0.19501(9) 0.19281(18) 0.45048(13) 0.0540(6) Uani 1 1 d . B .
H79A H 0.1996 0.1387 0.4255 0.065 Uiso 1 1 calc R . .

loop_
_atom_site_aniso_label
_atom_site_aniso_U_11
_atom_site_aniso_U_22
_atom_site_aniso_U_33
_atom_site_aniso_U_23
_atom_site_aniso_U_13
_atom_site_aniso_U_12
C1 0.160(4) 0.059(2) 0.091(3) 0.0051(19) -0.022(3) 0.013(2)
C2 0.121(3) 0.062(2) 0.095(3) -0.0016(19) -0.006(2) 0.024(2)
O3 0.070(2) 0.0407(13) 0.0659(15) 0.0024(10) 0.0007(12) 0.0072(13)
O3' 0.050(12) 0.039(9) 0.076(12) 0.008(8) 0.013(9) 0.011(8)
C4 0.082(2) 0.0506(16) 0.0648(18) -0.0018(14) 0.0303(16) 0.0174(14)
C5 0.0543(14) 0.0493(14) 0.0456(14) 0.0006(11) 0.0178(11) 0.0143(11)
O6 0.0407(8) 0.0335(8) 0.0399(8) -0.0032(6) 0.0087(6) 0.0048(6)
C7 0.0336(11) 0.0328(11) 0.0347(11) -0.0002(9) 0.0100(9) 0.0021(8)
C8 0.0322(11) 0.0391(12) 0.0334(11) -0.0008(9) 0.0091(9) 0.0017(9)
C9 0.0355(11) 0.0408(12) 0.0370(12) 0.0047(9) 0.0064(9) 0.0049(9)
C10 0.0372(11) 0.0355(12) 0.0431(12) 0.0002(9) 0.0110(9) 0.0009(9)
C11 0.0376(11) 0.0384(12) 0.0389(12) -0.0027(9) 0.0051(9) -0.0023(9)
C12 0.0333(11) 0.0355(11) 0.0356(11) 0.0000(9) 0.0084(9) 0.0005(9)
C13 0.0385(11) 0.0419(12) 0.0344(11) -0.0034(9) 0.0058(9) 0.0040(9)
C14 0.0446(13) 0.0355(12) 0.0556(15) 0.0014(11) 0.0071(11) 0.0021(10)
N15 0.0480(11) 0.0350(10) 0.0511(12) -0.0030(9) 0.0155(9) -0.0024(8)
C16 0.0616(15) 0.0340(12) 0.0591(16) -0.0032(11) 0.0202(12) -0.0052(11)
C17 0.0556(15) 0.0359(13) 0.0617(16) -0.0067(11) 0.0211(12) -0.0096(11)
C18 0.118(2) 0.0267(12) 0.078(2) 0.0099(12) 0.0621(19) 0.0090(14)
C19 0.150(3) 0.0392(15) 0.095(2) 0.0006(16) 0.074(2) 0.0093(18)
C20 0.0797(19) 0.0552(16) 0.0597(17) -0.0054(13) 0.0324(15) -0.0049(14)
C21 0.0546(15) 0.0621(17) 0.0515(15) 0.0051(13) 0.0098(12) 0.0010(13)
C22 0.0490(14) 0.0503(15) 0.0551(15) -0.0022(12) 0.0100(12) 0.0053(11)
C23 0.0573(15) 0.0453(13) 0.0432(13) -0.0018(11) 0.0131(11) -0.0020(11)
C24 0.0521(14) 0.0647(17) 0.0438(14) -0.0096(12) 0.0171(11) -0.0017(13)
N25 0.084(2) 0.143(3) 0.0698(18) 0.0046(19) 0.0141(15) 0.016(2)
C26 0.063(2) 0.172(4) 0.065(2) 0.008(2) 0.0029(17) 0.009(3)
C27 0.066(2) 0.198(6) 0.076(3) -0.030(3) 0.011(2) -0.026(3)
C28 0.094(3) 0.124(4) 0.111(3) -0.037(3) 0.038(3) -0.046(3)
C29 0.0620(17) 0.0645(18) 0.079(2) -0.0089(15) 0.0271(15) -0.0175(15)
C51 0.100(3) 0.114(3) 0.060(2) 0.028(2) 0.0088(18) 0.018(2)
C52 0.0627(18) 0.099(2) 0.0577(18) 0.0066(17) -0.0007(14) -0.0038(17)
O53 0.0584(10) 0.0550(11) 0.0522(10) 0.0135(8) 0.0074(8) -0.0013(8)
C54 0.0692(17) 0.0428(14) 0.0500(15) 0.0030(11) 0.0036(12) -0.0112(12)
C55 0.0631(15) 0.0343(12) 0.0442(13) -0.0026(10) 0.0113(11) -0.0028(11)
O56 0.0432(8) 0.0350(8) 0.0396(8) -0.0023(6) 0.0028(7) -0.0061(6)
C57 0.0374(11) 0.0301(10) 0.0321(11) 0.0043(8) -0.0009(9) -0.0014(9)
C58 0.0343(11) 0.0328(11) 0.0366(11) 0.0037(9) 0.0029(9) 0.0040(9)
C59 0.0305(10) 0.0400(12) 0.0380(12) 0.0013(9) 0.0032(9) -0.0022(9)
C60 0.0350(11) 0.0389(12) 0.0359(12) 0.0011(9) 0.0010(9) -0.0012(9)
C61 0.0381(11) 0.0411(12) 0.0322(11) -0.0003(9) 0.0052(9) 0.0014(9)
C63 0.0339(11) 0.0381(12) 0.0373(12) 0.0009(9) 0.0054(9) 0.0014(9)
C62 0.0371(11) 0.0358(11) 0.0320(11) 0.0052(9) 0.0028(9) -0.0006(9)
C64 0.0385(12) 0.0471(13) 0.0398(12) -0.0051(10) 0.0063(9) -0.0033(10)
N65 0.0362(10) 0.0435(11) 0.0386(10) 0.0007(8) 0.0016(8) -0.0059(8)
C66 0.0472(13) 0.0505(14) 0.0452(14) 0.0070(11) 0.0011(11) -0.0064(11)
C67 0.0400(12) 0.0430(13) 0.0609(16) -0.0032(12) -0.0078(11) -0.0045(10)
C68 0.0533(16) 0.0546(16) 0.084(2) -0.0010(15) 0.0188(14) -0.0005(13)
C69 0.068(2) 0.065(2) 0.128(3) -0.019(2) 0.039(2) -0.0059(17)
C70 0.0501(19) 0.073(2) 0.164(4) -0.040(3) 0.012(2) -0.0029(17)
C71 0.060(2) 0.065(2) 0.141(4) -0.018(2) -0.035(2) 0.0193(17)
C72 0.0633(18) 0.0601(17) 0.076(2) -0.0005(15) -0.0182(15) 0.0056(14)
C73 0.0421(12) 0.0525(14) 0.0400(13) -0.0030(11) 0.0006(10) -0.0086(11)
C74 0.0349(12) 0.0481(14) 0.0507(14) -0.0049(11) 0.0058(10) -0.0108(10)
N75 0.0715(15) 0.0533(14) 0.0692(15) -0.0104(12) 0.0302(12) -0.0120(11)
C76 0.088(2) 0.0462(16) 0.103(3) -0.0037(16) 0.050(2) -0.0045(15)
C77 0.0575(17) 0.0539(17) 0.098(2) 0.0188(17) 0.0219(16) 0.0006(13)
C78 0.0663(18) 0.0634(18) 0.0629(18) 0.0122(15) 0.0052(14) -0.0108(14)
C79 0.0618(16) 0.0507(15) 0.0472(15) -0.0017(12) 0.0053(12) -0.0075(12)

loop_
_atom_type_symbol
_atom_type_description
_atom_type_scat_dispersion_real
_atom_type_scat_dispersion_imag
_atom_type_scat_source
C C 0.0033 0.0016 'International Tables Vol C Tables 4.2.6.8 and 6.1.1.4'
H H 0.0000 0.0000 'International Tables Vol C Tables 4.2.6.8 and 6.1.1.4'
N N 0.0061 0.0033 'International Tables Vol C Tables 4.2.6.8 and 6.1.1.4'
O O 0.0106 0.0060 'International Tables Vol C Tables 4.2.6.8 and 6.1.1.4'

loop_
_geom_angle_atom_site_label_1
_geom_angle_atom_site_label_2
_geom_angle_atom_site_label_3
_geom_angle
_geom_angle_site_symmetry_1
_geom_angle_site_symmetry_3
O3 C2 O3' 44.7(8) . .
O3 C2 C1 110.8(3) . .
O3' C2 C1 134.3(8) . .
C2 O3 C4 112.8(3) . .
C4 O3' C2 118.3(13) . .
O3' C4 O3 44.6(9) . .
O3' C4 C5 130.8(7) . .
O3 C4 C5 107.0(2) . .
O6 C5 C4 107.8(2) . .
C7 O6 C5 113.26(17) . .
O6 C7 C12 119.08(18) . .
O6 C7 C8 119.11(18) . .
C12 C7 C8 121.77(19) . .
C9 C8 C7 117.95(19) . .
C9 C8 C13 120.24(18) . .
C7 C8 C13 121.73(19) . .
C10 C9 C8 121.90(19) . .
C11 C10 C9 118.1(2) . .
C11 C10 C14 120.7(2) . .
C9 C10 C14 121.1(2) . .
C10 C11 C12 122.2(2) . .
C11 C12 C7 117.92(19) . .
C11 C12 C63 119.26(19) . .
C7 C12 C63 122.66(19) . .
C62 C13 C8 110.56(17) 2 .
N15 C14 C10 112.14(18) . .
C16 N15 C14 111.40(19) . .
C16 N15 C23 111.27(18) . .
C14 N15 C23 111.21(19) . .
N15 C16 C17 113.38(19) . .
C18 C17 C22 118.7(2) . .
C18 C17 C16 118.4(2) . .
C22 C17 C16 122.9(2) . .
C17 C18 C19 120.8(3) . .
C18 C19 C20 121.9(3) . .
C19 C20 C21 118.2(3) . .
C20 C21 C22 120.2(3) . .
C21 C22 C17 120.2(2) . .
N15 C23 C24 112.2(2) . .
C29 C24 N25 121.2(3) . .
C29 C24 C23 120.0(3) . .
N25 C24 C23 118.8(3) . .
C26 N25 C24 117.5(4) . .
C27 C26 N25 121.0(4) . .
C28 C27 C26 118.9(4) . .
C27 C28 C29 122.1(4) . .
C24 C29 C28 119.3(4) . .
O53 C52 C51 110.8(3) . .
C52 O53 C54 113.4(2) . .
O53 C54 C55 115.4(2) . .
O56 C55 C54 111.1(2) . .
C57 O56 C55 116.14(16) . .
O56 C57 C62 117.37(18) . .
O56 C57 C58 121.14(19) . .
C62 C57 C58 121.34(19) . .
C59 C58 C57 118.1(2) . .
C59 C58 C63 121.01(19) . .
C57 C58 C63 120.42(18) . .
C58 C59 C60 122.0(2) . .
C61 C60 C59 118.33(19) . .
C61 C60 C64 119.41(19) . .
C59 C60 C64 122.15(19) . .
C60 C61 C62 121.8(2) . .
C58 C63 C12 109.53(17) . .
C61 C62 C57 118.25(19) . .
C61 C62 C13 122.0(2) . 2
C57 C62 C13 119.58(18) . 2
N65 C64 C60 113.31(18) . .
C64 N65 C73 110.48(18) . .
C64 N65 C66 111.29(18) . .
C73 N65 C66 111.44(17) . .
N65 C66 C67 114.5(2) . .
C72 C67 C68 117.9(3) . .
C72 C67 C66 119.9(3) . .
C68 C67 C66 122.0(2) . .
C69 C68 C67 121.1(3) . .
C70 C69 C68 120.6(4) . .
C69 C70 C71 119.4(4) . .
C70 C71 C72 120.0(3) . .
C67 C72 C71 120.9(4) . .
N65 C73 C74 112.86(18) . .
N75 C74 C79 121.9(2) . .
N75 C74 C73 116.2(2) . .
C79 C74 C73 121.8(2) . .
C76 N75 C74 117.1(3) . .
N75 C76 C77 124.5(3) . .
C76 C77 C78 118.1(3) . .
C77 C78 C79 118.7(3) . .
C78 C79 C74 119.7(3) . .

loop_
_geom_bond_atom_site_label_1
_geom_bond_atom_site_label_2
_geom_bond_distance
_geom_bond_site_symmetry_2
C1 C2 1.449(5) .
C2 O3 1.363(4) .
C2 O3' 1.405(15) .
O3 C4 1.443(4) .
O3' C4 1.316(16) .
C4 C5 1.487(4) .
C5 O6 1.426(3) .
O6 C7 1.386(2) .
C7 C12 1.391(3) .
C7 C8 1.397(3) .
C8 C9 1.391(3) .
C8 C13 1.522(3) .
C9 C10 1.389(3) .
C10 C11 1.385(3) .
C10 C14 1.507(3) .
C11 C12 1.391(3) .
C12 C63 1.519(3) .
C13 C62 1.510(3) 2
C14 N15 1.461(3) .
N15 C16 1.457(3) .
N15 C23 1.467(3) .
C16 C17 1.505(4) .
C17 C18 1.348(3) .
C17 C22 1.387(4) .
C18 C19 1.353(4) .
C19 C20 1.367(4) .
C20 C21 1.367(4) .
C21 C22 1.381(4) .
C23 C24 1.504(3) .
C24 C29 1.333(4) .
C24 N25 1.407(4) .
N25 C26 1.398(5) .
C26 C27 1.361(6) .
C27 C28 1.355(6) .
C28 C29 1.378(5) .
C51 C52 1.469(4) .
C52 O53 1.398(3) .
O53 C54 1.415(3) .
C54 C55 1.505(3) .
C55 O56 1.437(3) .
O56 C57 1.375(2) .
C57 C62 1.397(3) .
C57 C58 1.398(3) .
C58 C59 1.389(3) .
C58 C63 1.517(3) .
C59 C60 1.389(3) .
C60 C61 1.388(3) .
C60 C64 1.512(3) .
C61 C62 1.389(3) .
C62 C13 1.510(3) 2
C64 N65 1.455(3) .
N65 C73 1.456(3) .
N65 C66 1.461(3) .
C66 C67 1.507(4) .
C67 C72 1.379(4) .
C67 C68 1.390(4) .
C68 C69 1.380(4) .
C69 C70 1.362(6) .
C70 C71 1.381(6) .
C71 C72 1.391(5) .
C73 C74 1.502(3) .
C74 N75 1.337(3) .
C74 C79 1.382(4) .
N75 C76 1.332(4) .
C76 C77 1.366(5) .
C77 C78 1.371(4) .
C78 C79 1.375(4) .

loop_
_geom_torsion_atom_site_label_1
_geom_torsion_atom_site_label_2
_geom_torsion_atom_site_label_3
_geom_torsion_atom_site_label_4
_geom_torsion
_geom_torsion_site_symmetry_4
O3' C2 O3 C4 -44.8(9) .
C1 C2 O3 C4 -177.5(4) .
O3 C2 O3' C4 53.9(13) .
C1 C2 O3' C4 127.6(11) .
C2 O3' C4 O3 -49.9(12) .
C2 O3' C4 C5 -121.0(10) .
C2 O3 C4 O3' 48.9(9) .
C2 O3 C4 C5 -179.7(3) .
O3' C4 C5 O6 -30.4(13) .
O3 C4 C5 O6 -74.5(3) .
C4 C5 O6 C7 171.4(2) .
C5 O6 C7 C12 -90.0(2) .
C5 O6 C7 C8 92.2(2) .
O6 C7 C8 C9 -179.18(18) .
C12 C7 C8 C9 3.1(3) .
O6 C7 C8 C13 4.2(3) .
C12 C7 C8 C13 -173.59(19) .
C7 C8 C9 C10 0.1(3) .
C13 C8 C9 C10 176.9(2) .
C8 C9 C10 C11 -3.0(3) .
C8 C9 C10 C14 179.9(2) .
C9 C10 C11 C12 2.9(3) .
C14 C10 C11 C12 180.0(2) .
C10 C11 C12 C7 0.1(3) .
C10 C11 C12 C63 -175.5(2) .
O6 C7 C12 C11 179.04(18) .
C8 C7 C12 C11 -3.2(3) .
O6 C7 C12 C63 -5.5(3) .
C8 C7 C12 C63 172.26(19) .
C9 C8 C13 C62 -53.4(3) 2
C7 C8 C13 C62 123.2(2) 2
C11 C10 C14 N15 33.2(3) .
C9 C10 C14 N15 -149.8(2) .
C10 C14 N15 C16 -162.1(2) .
C10 C14 N15 C23 73.2(2) .
C14 N15 C16 C17 72.7(3) .
C23 N15 C16 C17 -162.6(2) .
N15 C16 C17 C18 -155.1(3) .
N15 C16 C17 C22 28.5(3) .
C22 C17 C18 C19 -1.0(5) .
C16 C17 C18 C19 -177.6(3) .
C17 C18 C19 C20 1.3(6) .
C18 C19 C20 C21 -0.9(5) .
C19 C20 C21 C22 0.2(4) .
C20 C21 C22 C17 0.0(4) .
C18 C17 C22 C21 0.4(4) .
C16 C17 C22 C21 176.8(2) .
C16 N15 C23 C24 74.0(3) .
C14 N15 C23 C24 -161.2(2) .
N15 C23 C24 C29 -109.5(3) .
N15 C23 C24 N25 70.8(3) .
C29 C24 N25 C26 -0.3(4) .
C23 C24 N25 C26 179.4(3) .
C24 N25 C26 C27 -0.1(5) .
N25 C26 C27 C28 0.8(6) .
C26 C27 C28 C29 -1.0(7) .
N25 C24 C29 C28 0.2(5) .
C23 C24 C29 C28 -179.5(3) .
C27 C28 C29 C24 0.5(6) .
C51 C52 O53 C54 -170.9(3) .
C52 O53 C54 C55 -64.8(3) .
O53 C54 C55 O56 -70.1(3) .
C54 C55 O56 C57 114.4(2) .
C55 O56 C57 C62 -117.0(2) .
C55 O56 C57 C58 67.5(2) .
O56 C57 C58 C59 -179.61(18) .
C62 C57 C58 C59 5.1(3) .
O56 C57 C58 C63 8.5(3) .
C62 C57 C58 C63 -166.81(19) .
C57 C58 C59 C60 -0.9(3) .
C63 C58 C59 C60 171.00(19) .
C58 C59 C60 C61 -2.7(3) .
C58 C59 C60 C64 -178.9(2) .
C59 C60 C61 C62 2.1(3) .
C64 C60 C61 C62 178.4(2) .
C59 C58 C63 C12 -105.5(2) .
C57 C58 C63 C12 66.2(2) .
C11 C12 C63 C58 57.4(3) .
C7 C12 C63 C58 -118.0(2) .
C60 C61 C62 C57 2.0(3) .
C60 C61 C62 C13 -173.02(19) 2
O56 C57 C62 C61 178.89(17) .
C58 C57 C62 C61 -5.6(3) .
O56 C57 C62 C13 -6.0(3) 2
C58 C57 C62 C13 169.47(18) 2
C61 C60 C64 N65 154.5(2) .
C59 C60 C64 N65 -29.3(3) .
C60 C64 N65 C73 166.18(18) .
C60 C64 N65 C66 -69.5(2) .
C64 N65 C66 C67 155.00(19) .
C73 N65 C66 C67 -81.2(2) .
N65 C66 C67 C72 163.9(2) .
N65 C66 C67 C68 -21.4(3) .
C72 C67 C68 C69 0.9(4) .
C66 C67 C68 C69 -173.9(3) .
C67 C68 C69 C70 0.2(5) .
C68 C69 C70 C71 -1.1(5) .
C69 C70 C71 C72 0.8(5) .
C68 C67 C72 C71 -1.2(4) .
C66 C67 C72 C71 173.8(3) .
C70 C71 C72 C67 0.3(5) .
C64 N65 C73 C74 -68.7(2) .
C66 N65 C73 C74 167.1(2) .
N65 C73 C74 N75 141.0(2) .
N65 C73 C74 C79 -40.3(3) .
C79 C74 N75 C76 -0.3(4) .
C73 C74 N75 C76 178.4(2) .
C74 N75 C76 C77 1.6(4) .
N75 C76 C77 C78 -1.7(5) .
C76 C77 C78 C79 0.4(4) .
C77 C78 C79 C74 0.7(4) .
N75 C74 C79 C78 -0.8(4) .
C73 C74 C79 C78 -179.4(2) .
